data_4327890
loop_
_publ_author_name
'Jeongho Yeon'
'Sang-Hwan Kim'
'Sau Doan Nguyen'
'Hana Lee'
'P. Shiv Halasyamani'

_publ_contact_author_address
;
Department of Chemistry
University of Houston
Houston, Texas
77204-5003
USA
;
_publ_contact_author_email psh@uh.edu
_publ_contact_author_fax 1-713-743-0796
_publ_contact_author_name 'P. Shiv Halasyamani'
_publ_contact_author_phone 1-713-743-3278
_publ_section_title
;
 New Vanadium Selenites: Centrosymmetric Ca2(VO2)2(SeO3)3(H2O)2,
 Sr2(VO2)2(SeO3)3, and Ba(V2O5)(SeO3), and Noncentrosymmetric and Polar
 A4(VO2)2(SeO3)4(Se2O5) (A = Sr2+ or Pb2+)
;
_journal_name_full 'Inorganic Chemistry'
_journal_page_first 609
_journal_page_last 619
_journal_paper_doi 10.1021/ic2021403
_journal_volume 51
_journal_year 2012
_chemical_absolute_configuration unk
_chemical_formula_sum 'O21 Se6 Sr4 V2'
_chemical_formula_weight 1262.12
_chemical_name_systematic
;
 ?
;
_space_group_IT_number 43
_symmetry_cell_setting orthorhombic
_symmetry_space_group_name_Hall 'F 2 -2d'
_symmetry_space_group_name_H-M 'F d d 2'
_atom_sites_solution_primary direct
_atom_sites_solution_secondary difmap
_cell_angle_alpha 90
_cell_angle_beta 90
_cell_angle_gamma 90
_cell_formula_units_Z 8
_cell_length_a 25.161(3)
_cell_length_b 12.1579(15)
_cell_length_c 12.8592(16)
_cell_measurement_reflns_used 6067
_cell_measurement_temperature 296(2)
_cell_measurement_theta_max 29.08
_cell_measurement_theta_min 2.44
_cell_volume 3933.7(8)
_computing_structure_refinement 'SHELXL-97 (Sheldrick, 1997)'
_computing_structure_solution 'SHELXS-97 (Sheldrick, 1990)'
_diffrn_ambient_temperature 296(2)
_diffrn_measured_fraction_theta_full 1
_diffrn_measured_fraction_theta_max 0.939
_diffrn_measurement_device_type 'Siemens area detector diffractometer'
_diffrn_measurement_method omega_scans
_diffrn_radiation_monochromator graphite
_diffrn_radiation_type MoK\a
_diffrn_radiation_wavelength 0.71073
_diffrn_reflns_av_R_equivalents 0.0305
_diffrn_reflns_av_unetI/netI 0.0281
_diffrn_reflns_limit_h_max 34
_diffrn_reflns_limit_h_min -34
_diffrn_reflns_limit_k_max 16
_diffrn_reflns_limit_k_min -16
_diffrn_reflns_limit_l_max 17
_diffrn_reflns_limit_l_min -17
_diffrn_reflns_number 6067
_diffrn_reflns_theta_full 25
_diffrn_reflns_theta_max 29.08
_diffrn_reflns_theta_min 2.44
_exptl_absorpt_coefficient_mu 22.888
_exptl_absorpt_correction_T_max 0.2618
_exptl_absorpt_correction_T_min 0.208
_exptl_absorpt_correction_type psi-scan
_exptl_absorpt_process_details 'north et al., 1968'
_exptl_crystal_colour 'pale yellow'
_exptl_crystal_density_diffrn 4.262
_exptl_crystal_description block
_exptl_crystal_F_000 4560
_exptl_crystal_size_max 0.1
_exptl_crystal_size_mid 0.08
_exptl_crystal_size_min 0.08
_refine_diff_density_max 0.506
_refine_diff_density_min -0.478
_refine_diff_density_rms 0.111
_refine_ls_abs_structure_details 'Flack H D (1983), Acta Cryst. A39, 876-881'
_refine_ls_abs_structure_Flack -0.001(9)
_refine_ls_extinction_coef 0.000056(6)
_refine_ls_extinction_expression Fc^*^=kFc[1+0.001xFc^2^\l^3^/sin(2\q)]^-1/4^
_refine_ls_extinction_method SHELXL
_refine_ls_goodness_of_fit_ref 1.088
_refine_ls_matrix_type full
_refine_ls_number_parameters 151
_refine_ls_number_reflns 2384
_refine_ls_number_restraints 1
_refine_ls_restrained_S_all 1.088
_refine_ls_R_factor_all 0.0233
_refine_ls_R_factor_gt 0.022
_refine_ls_shift/su_max 0.001
_refine_ls_shift/su_mean 0
_refine_ls_structure_factor_coef Fsqd
_refine_ls_weighting_details 'calc w=1/[\s^2^(Fo^2^)+(0.0317P)^2^+7.6126P] where P=(Fo^2^+2Fc^2^)/3'
_refine_ls_weighting_scheme calc
_refine_ls_wR_factor_gt 0.058
_refine_ls_wR_factor_ref 0.0583
_reflns_number_gt 1372
_reflns_number_total 1372
_reflns_threshold_expression >2sigma(I)
_cod_data_source_file ic2021403_si_004_4.cif
_cod_data_source_block Sr4(VO2)2(SeO3)4(Se2O5)
_cod_depositor_comments
;
The following automatic conversions were performed:

'_exptl_absorpt_correction_type' value 'Psi scan' changed to
'psi-scan' according to the built-in table from CIF Core dictionary
named 'cif_core.dic' version 2.4.1 from 2010-06-29.

Automatic conversion script
Id: cif_fix_values 1715 2011-07-08 13:25:40Z adriana 
;
_cod_database_code 4327890

loop_
_symmetry_equiv_pos_as_xyz
'x, y, z'
'-x, -y, z'
'x+1/4, -y+1/4, z+1/4'
'-x+1/4, y+1/4, z+1/4'
'x, y+1/2, z+1/2'
'-x, -y+1/2, z+1/2'
'x+1/4, -y+3/4, z+3/4'
'-x+1/4, y+3/4, z+3/4'
'x+1/2, y, z+1/2'
'-x+1/2, -y, z+1/2'
'x+3/4, -y+1/4, z+3/4'
'-x+3/4, y+1/4, z+3/4'
'x+1/2, y+1/2, z'
'-x+1/2, -y+1/2, z'
'x+3/4, -y+3/4, z+1/4'
'-x+3/4, y+3/4, z+1/4'

loop_
_atom_site_label
_atom_site_type_symbol
_atom_site_fract_x
_atom_site_fract_y
_atom_site_fract_z
_atom_site_U_iso_or_equiv
_atom_site_adp_type
_atom_site_occupancy
_atom_site_symmetry_multiplicity
_atom_site_calc_flag
_atom_site_refinement_flags
Sr1 Sr 0.37063(2) 0.12880(4) 0.34297(4) 0.02176(14) Uani 1 1 d .
Sr2 Sr 0.214296(19) 0.89065(4) 0.56984(4) 0.01666(13) Uani 1 1 d .
Se1 Se 0.29978(2) 0.14006(4) 0.59638(4) 0.01614(13) Uani 1 1 d .
Se2 Se 0.311029(19) 0.34801(4) 0.86203(5) 0.01725(12) Uani 1 1 d .
Se3 Se 0.27546(2) 0.87062(4) 0.81361(5) 0.02431(15) Uani 1 1 d .
V1 V 0.36950(4) 0.60547(7) 0.31433(8) 0.01637(19) Uani 1 1 d .
O1 O 0.33461(16) 0.5553(3) 0.4094(3) 0.0254(8) Uani 1 1 d .
O2 O 0.42117(15) 0.6691(3) 0.3619(4) 0.0277(8) Uani 1 1 d .
O3 O 0.32493(15) 0.7334(3) 0.2898(3) 0.0237(8) Uani 1 1 d .
O4 O 0.34517(15) 0.0691(3) 0.6704(3) 0.0248(8) Uani 1 1 d .
O5 O 0.34341(15) 0.2148(3) 0.5227(3) 0.0249(9) Uani 1 1 d .
O6 O 0.28614(15) 0.0388(3) 0.5136(3) 0.0231(8) Uani 1 1 d .
O7 O 0.21985(16) 0.9237(3) 0.7672(3) 0.0256(9) Uani 1 1 d .
O8 O 0.30270(19) 0.8153(4) 0.7072(4) 0.0521(16) Uani 1 1 d .
O9 O 0.25 0.75 0.8786(5) 0.0405(16) Uani 1 2 d S
O10 O 0.30215(15) 0.7976(3) 0.4841(3) 0.0222(8) Uani 1 1 d .
O11 O 0.37034(13) 0.9106(3) 0.3797(3) 0.0211(8) Uani 1 1 d .

loop_
_atom_site_aniso_label
_atom_site_aniso_U_11
_atom_site_aniso_U_22
_atom_site_aniso_U_33
_atom_site_aniso_U_23
_atom_site_aniso_U_13
_atom_site_aniso_U_12
Sr1 0.0201(3) 0.0165(2) 0.0286(4) -0.0065(2) -0.0071(2) 0.00453(17)
Sr2 0.0146(2) 0.0137(2) 0.0217(3) -0.00216(18) 0.0011(2) -0.00038(17)
Se1 0.0173(2) 0.0109(2) 0.0202(3) -0.0019(2) 0.0000(2) 0.00048(17)
Se2 0.0143(2) 0.0105(2) 0.0270(3) -0.0010(2) 0.0003(2) 0.00024(18)
Se3 0.0173(3) 0.0164(2) 0.0393(4) -0.0081(3) -0.0006(3) -0.00081(19)
V1 0.0181(4) 0.0122(4) 0.0188(4) -0.0003(4) 0.0014(4) -0.0008(3)
O1 0.033(2) 0.0195(19) 0.024(2) 0.0003(17) 0.0061(17) -0.0023(16)
O2 0.0257(19) 0.0197(19) 0.038(2) 0.0038(19) -0.004(2) -0.0048(15)
O3 0.029(2) 0.0140(17) 0.029(2) -0.0063(16) -0.0066(17) 0.0047(14)
O4 0.036(2) 0.0192(19) 0.0191(19) -0.0027(16) -0.0089(17) 0.0095(16)
O5 0.029(2) 0.0207(19) 0.025(2) -0.0017(16) 0.0031(17) -0.0110(16)
O6 0.031(2) 0.0151(18) 0.023(2) -0.0061(16) -0.0006(16) -0.0063(15)
O7 0.029(2) 0.021(2) 0.027(2) 0.0006(17) -0.0025(17) 0.0045(16)
O8 0.047(3) 0.027(3) 0.083(4) -0.016(3) 0.048(3) -0.011(2)
O9 0.081(5) 0.017(3) 0.024(3) 0 0 0.004(3)
O10 0.024(2) 0.0146(19) 0.028(2) 0.0014(16) 0.0058(16) -0.0033(14)
O11 0.0141(17) 0.0194(18) 0.030(2) -0.0039(17) 0.0035(15) -0.0023(13)

loop_
_atom_type_symbol
_atom_type_description
_atom_type_scat_dispersion_real
_atom_type_scat_dispersion_imag
_atom_type_scat_source
O O 0.0106 0.006 'International Tables Vol C Tables 4.2.6.8 and 6.1.1.4'
V V 0.3005 0.5294 'International Tables Vol C Tables 4.2.6.8 and 6.1.1.4'
Se Se -0.0929 2.2259 'International Tables Vol C Tables 4.2.6.8 and 6.1.1.4'
Sr Sr -1.5307 3.2498 'International Tables Vol C Tables 4.2.6.8 and 6.1.1.4'

loop_
_geom_angle_atom_site_label_1
_geom_angle_atom_site_label_2
_geom_angle_atom_site_label_3
_geom_angle
_geom_angle_site_symmetry_1
_geom_angle_site_symmetry_3
O8 Sr1 O7 145.00(15) 12_544 10_564
O8 Sr1 O10 68.13(15) 12_544 12_544
O7 Sr1 O10 111.53(12) 10_564 12_544
O8 Sr1 O5 79.08(15) 12_544 .
O7 Sr1 O5 101.67(12) 10_564 .
O10 Sr1 O5 145.33(12) 12_544 .
O8 Sr1 O4 78.61(13) 12_544 12_554
O7 Sr1 O4 130.34(13) 10_564 12_554
O10 Sr1 O4 106.92(12) 12_544 12_554
O5 Sr1 O4 53.79(11) . 12_554
O8 Sr1 O11 66.57(13) 12_544 1_545
O7 Sr1 O11 79.55(11) 10_564 1_545
O10 Sr1 O11 73.81(12) 12_544 1_545
O5 Sr1 O11 103.72(12) . 1_545
O4 Sr1 O11 142.29(13) 12_554 1_545
O8 Sr1 O11 123.36(15) 12_544 12_544
O7 Sr1 O11 74.44(12) 10_564 12_544
O10 Sr1 O11 57.22(11) 12_544 12_544
O5 Sr1 O11 146.51(11) . 12_544
O4 Sr1 O11 102.82(11) 12_554 12_544
O11 Sr1 O11 108.06(13) 1_545 12_544
O8 Sr1 O6 79.25(14) 12_544 12_554
O7 Sr1 O6 132.85(12) 10_564 12_554
O10 Sr1 O6 60.78(11) 12_544 12_554
O5 Sr1 O6 103.21(10) . 12_554
O4 Sr1 O6 49.95(10) 12_554 12_554
O11 Sr1 O6 130.81(10) 1_545 12_554
O11 Sr1 O6 62.79(10) 12_544 12_554
O8 Sr1 O6 90.23(15) 12_544 .
O7 Sr1 O6 65.81(11) 10_564 .
O10 Sr1 O6 136.73(11) 12_544 .
O5 Sr1 O6 50.85(10) . .
O4 Sr1 O6 104.58(10) 12_554 .
O11 Sr1 O6 63.13(10) 1_545 .
O11 Sr1 O6 140.16(10) 12_544 .
O6 Sr1 O6 153.75(12) 12_554 .
O8 Sr1 Se2 94.94(14) 12_544 16_544
O7 Sr1 Se2 95.10(9) 10_564 16_544
O10 Sr1 Se2 28.38(8) 12_544 16_544
O5 Sr1 Se2 158.38(8) . 16_544
O4 Sr1 Se2 104.78(8) 12_554 16_544
O11 Sr1 Se2 92.59(8) 1_545 16_544
O11 Sr1 Se2 29.00(7) 12_544 16_544
O6 Sr1 Se2 55.18(7) 12_554 16_544
O6 Sr1 Se2 150.64(6) . 16_544
O8 Sr1 Se3 144.46(14) 12_544 10_564
O7 Sr1 Se3 22.47(9) 10_564 10_564
O10 Sr1 Se3 133.77(9) 12_544 10_564
O5 Sr1 Se3 80.20(8) . 10_564
O4 Sr1 Se3 110.99(9) 12_554 10_564
O11 Sr1 Se3 90.98(8) 1_545 10_564
O11 Sr1 Se3 88.87(7) 12_544 10_564
O6 Sr1 Se3 133.83(7) 12_554 10_564
O6 Sr1 Se3 54.42(7) . 10_564
Se2 Sr1 Se3 114.071(19) 16_544 10_564
O8 Sr1 Se1 82.45(14) 12_544 .
O7 Sr1 Se1 85.18(9) 10_564 .
O10 Sr1 Se1 147.94(9) 12_544 .
O5 Sr1 Se1 24.38(8) . .
O4 Sr1 Se1 78.17(8) 12_554 .
O11 Sr1 Se1 83.19(8) 1_545 .
O11 Sr1 Se1 154.07(7) 12_544 .
O6 Sr1 Se1 127.31(7) 12_554 .
O6 Sr1 Se1 26.54(6) . .
Se2 Sr1 Se1 175.659(19) 16_544 .
Se3 Sr1 Se1 67.194(17) 10_564 .
O1 Sr2 O11 81.77(13) 14_565 15_465
O1 Sr2 O10 78.49(12) 14_565 14_565
O11 Sr2 O10 76.35(12) 15_465 14_565
O1 Sr2 O7 143.38(13) 14_565 .
O11 Sr2 O7 78.00(13) 15_465 .
O10 Sr2 O7 124.75(13) 14_565 .
O1 Sr2 O2 74.49(13) 14_565 15_465
O11 Sr2 O2 76.70(12) 15_465 15_465
O10 Sr2 O2 144.05(12) 14_565 15_465
O7 Sr2 O2 71.33(13) . 15_465
O1 Sr2 O6 86.09(12) 14_565 1_565
O11 Sr2 O6 151.11(11) 15_465 1_565
O10 Sr2 O6 126.64(12) 14_565 1_565
O7 Sr2 O6 97.23(13) . 1_565
O2 Sr2 O6 74.82(12) 15_465 1_565
O1 Sr2 O10 100.13(13) 14_565 .
O11 Sr2 O10 140.43(11) 15_465 .
O10 Sr2 O10 65.58(15) 14_565 .
O7 Sr2 O10 114.89(13) . .
O2 Sr2 O10 142.29(12) 15_465 .
O6 Sr2 O10 67.54(11) 1_565 .
O1 Sr2 O8 159.97(13) 14_565 .
O11 Sr2 O8 115.81(12) 15_465 .
O10 Sr2 O8 95.77(12) 14_565 .
O7 Sr2 O8 54.81(12) . .
O2 Sr2 O8 117.31(13) 15_465 .
O6 Sr2 O8 82.05(12) 1_565 .
O10 Sr2 O8 60.39(12) . .
O1 Sr2 O8 128.17(12) 14_565 14_565
O11 Sr2 O8 60.29(12) 15_465 14_565
O10 Sr2 O8 60.17(13) 14_565 14_565
O7 Sr2 O8 64.59(13) . 14_565
O2 Sr2 O8 122.76(15) 15_465 14_565
O6 Sr2 O8 143.08(12) 1_565 14_565
O10 Sr2 O8 90.39(14) . 14_565
O8 Sr2 O8 61.11(15) . 14_565
O1 Sr2 Se3 167.79(9) 14_565 .
O11 Sr2 Se3 96.88(9) 15_465 .
O10 Sr2 Se3 113.10(9) 14_565 .
O7 Sr2 Se3 26.34(9) . .
O2 Sr2 Se3 93.37(10) 15_465 .
O6 Sr2 Se3 89.53(8) 1_565 .
O10 Sr2 Se3 88.66(9) . .
O8 Sr2 Se3 28.48(8) . .
O8 Sr2 Se3 59.56(8) 14_565 .
O1 Sr2 Se2 76.15(10) 14_565 5_554
O11 Sr2 Se2 143.12(10) 15_465 5_554
O10 Sr2 Se2 70.58(9) 14_565 5_554
O7 Sr2 Se2 135.05(9) . 5_554
O2 Sr2 Se2 123.66(10) 15_465 5_554
O6 Sr2 Se2 56.13(8) 1_565 5_554
O10 Sr2 Se2 26.07(8) . 5_554
O8 Sr2 Se2 83.84(8) . 5_554
O8 Sr2 Se2 113.26(11) 14_565 5_554
Se3 Sr2 Se2 110.64(2) . 5_554
O1 Sr2 Se1 98.40(9) 14_565 1_565
O11 Sr2 Se1 134.55(9) 15_465 1_565
O10 Sr2 Se1 148.65(9) 14_565 1_565
O7 Sr2 Se1 75.63(9) . 1_565
O2 Sr2 Se1 60.07(9) 15_465 1_565
O6 Sr2 Se1 23.17(8) 1_565 1_565
O10 Sr2 Se1 84.65(8) . 1_565
O8 Sr2 Se1 76.45(8) . 1_565
O8 Sr2 Se1 133.23(8) 14_565 1_565
Se3 Sr2 Se1 73.822(15) . 1_565
Se2 Sr2 Se1 78.358(16) 5_554 1_565
O6 Se1 O5 99.85(18) . .
O6 Se1 O4 96.87(18) . .
O5 Se1 O4 98.4(2) . .
O6 Se1 Sr1 60.70(13) . .
O4 Se1 Sr1 98.52(13) . .
O5 Se1 Sr2 138.62(13) . 1_545
O4 Se1 Sr2 91.46(13) . 1_545
Sr1 Se1 Sr2 99.569(15) . 1_545
O6 Se1 Sr1 58.43(13) . 16_545
O5 Se1 Sr1 95.78(14) . 16_545
Sr1 Se1 Sr1 72.711(11) . 16_545
Sr2 Se1 Sr1 67.611(16) 1_545 16_545
O11 Se2 O10 98.90(19) 5_545 5_545
O11 Se2 O3 105.01(18) 5_545 5_545
O10 Se2 O3 103.56(19) 5_545 5_545
O11 Se2 Sr1 52.85(14) 5_545 12
O3 Se2 Sr1 116.98(12) 5_545 12
O11 Se2 Sr2 115.24(13) 5_545 5_545
O3 Se2 Sr2 130.49(13) 5_545 5_545
Sr1 Se2 Sr2 71.76(2) 12 5_545
O10 Se2 Sr1 116.29(13) 5_545 5
O3 Se2 Sr1 128.78(14) 5_545 5
Sr1 Se2 Sr1 75.965(13) 12 5
Sr2 Se2 Sr1 100.710(18) 5_545 5
O7 Se3 O8 102.1(3) . .
O7 Se3 O9 100.60(15) . .
O8 Se3 O9 101.4(2) . .
O8 Se3 Sr2 58.3(2) . .
O9 Se3 Sr2 108.38(15) . .
O8 Se3 Sr1 119.50(19) . 10_565
O9 Se3 Sr1 66.51(3) . 10_565
Sr2 Se3 Sr1 69.760(16) . 10_565
O7 Se3 Sr1 150.38(14) . 5
O8 Se3 Sr1 60.9(2) . 5
O9 Se3 Sr1 63.28(3) . 5
Sr2 Se3 Sr1 114.748(19) . 5
Sr1 Se3 Sr1 128.060(18) 10_565 5
O1 V1 O2 109.0(2) . .
O1 V1 O3 96.37(18) . .
O2 V1 O3 98.10(18) . .
O1 V1 O4 116.64(19) . 5_554
O2 V1 O4 134.1(2) . 5_554
O3 V1 O4 81.38(16) . 5_554
O1 V1 O5 97.54(17) . 12_554
O2 V1 O5 97.63(19) . 12_554
O3 V1 O5 154.29(17) . 12_554
O4 V1 O5 73.06(15) 5_554 12_554
O1 V1 Sr2 127.87(14) . 7_564
O2 V1 Sr2 29.66(14) . 7_564
O3 V1 Sr2 73.89(12) . 7_564
O4 V1 Sr2 112.28(12) 5_554 7_564
O5 V1 Sr2 113.09(12) 12_554 7_564
O1 V1 Sr2 22.93(13) . 14_565
O2 V1 Sr2 96.25(17) . 14_565
O3 V1 Sr2 79.36(12) . 14_565
O4 V1 Sr2 128.06(12) 5_554 14_565
O5 V1 Sr2 118.86(12) 12_554 14_565
Sr2 V1 Sr2 107.77(3) 7_564 14_565
V1 O1 Sr2 142.3(2) . 14_565
V1 O2 Sr2 132.3(2) . 7_564
Se2 O3 V1 133.0(2) 5_554 .
Se1 O4 V1 127.2(2) . 5_545
Se1 O4 Sr1 116.37(17) . 16_545
V1 O4 Sr1 116.10(15) 5_545 16_545
Se1 O5 V1 126.8(2) . 16_545
Se1 O5 Sr1 116.28(18) . .
V1 O5 Sr1 116.71(16) 16_545 .
Se1 O6 Sr2 117.96(19) . 1_545
Se1 O6 Sr1 95.42(15) . 16_545
Sr2 O6 Sr1 89.98(11) 1_545 16_545
Se1 O6 Sr1 92.76(15) . .
Sr2 O6 Sr1 149.28(14) 1_545 .
Sr1 O6 Sr1 86.60(9) 16_545 .
Se3 O7 Sr1 121.3(2) . 10_565
Se3 O7 Sr2 109.93(19) . .
Sr1 O7 Sr2 106.75(15) 10_565 .
Se3 O8 Sr1 131.4(2) . 16
Se3 O8 Sr2 93.2(2) . .
Sr1 O8 Sr2 97.50(18) 16 .
Se3 O8 Sr2 137.4(2) . 14_565
Sr1 O8 Sr2 91.19(13) 16 14_565
Sr2 O8 Sr2 78.90(14) . 14_565
Se3 O9 Se3 124.8(3) 14_565 .
Se2 O10 Sr2 137.5(2) 5_554 14_565
Se2 O10 Sr1 105.23(16) 5_554 16
Sr2 O10 Sr1 103.20(14) 14_565 16
Se2 O10 Sr2 109.34(18) 5_554 .
Sr2 O10 Sr2 93.78(12) 14_565 .
Sr1 O10 Sr2 103.43(14) 16 .
Se2 O11 Sr2 131.65(19) 5_554 7_564
Se2 O11 Sr1 114.97(18) 5_554 1_565
Sr2 O11 Sr1 100.63(12) 7_564 1_565
Se2 O11 Sr1 98.15(16) 5_554 16
Sr2 O11 Sr1 100.77(13) 7_564 16
Sr1 O11 Sr1 108.03(13) 1_565 16

loop_
_geom_bond_atom_site_label_1
_geom_bond_atom_site_label_2
_geom_bond_distance
_geom_bond_site_symmetry_2
Sr1 O8 2.544(4) 12_544
Sr1 O7 2.557(4) 10_564
Sr1 O10 2.590(4) 12_544
Sr1 O5 2.628(4) .
Sr1 O4 2.661(4) 12_554
Sr1 O11 2.694(4) 1_545
Sr1 O11 2.779(4) 12_544
Sr1 O6 3.214(4) 12_554
Sr1 O6 3.245(4) .
Sr2 O1 2.490(4) 14_565
Sr2 O11 2.563(4) 15_465
Sr2 O10 2.573(4) 14_565
Sr2 O7 2.574(4) .
Sr2 O2 2.611(4) 15_465
Sr2 O6 2.653(4) 1_565
Sr2 O10 2.717(4) .
Sr2 O8 2.984(6) .
Sr2 O8 3.094(5) 14_565
Se1 O6 1.663(4) .
Se1 O5 1.711(4) .
Se1 O4 1.719(4) .
Se2 O11 1.690(3) 5_545
Se2 O10 1.701(4) 5_545
Se2 O3 1.711(4) 5_545
Se3 O7 1.652(4) .
Se3 O8 1.672(4) .
Se3 O9 1.806(3) .
V1 O1 1.624(4) .
V1 O2 1.632(4) .
V1 O3 1.944(4) .
V1 O4 1.999(4) 5_554
V1 O5 2.020(4) 12_554
O1 Sr2 2.490(4) 14_565
O2 Sr2 2.611(4) 7_564
O3 Se2 1.711(4) 5_554
O4 V1 1.999(4) 5_545
O4 Sr1 2.661(4) 16_545
O5 V1 2.020(4) 16_545
O6 Sr2 2.653(4) 1_545
O6 Sr1 3.214(4) 16_545
O7 Sr1 2.557(4) 10_565
O8 Sr1 2.544(4) 16
O8 Sr2 3.094(5) 14_565
O9 Se3 1.806(3) 14_565
O10 Se2 1.701(4) 5_554
O10 Sr2 2.573(4) 14_565
O10 Sr1 2.590(4) 16
O11 Se2 1.690(3) 5_554
O11 Sr2 2.563(4) 7_564
O11 Sr1 2.694(4) 1_565
O11 Sr1 2.779(4) 16
